data_4501011
loop_
_publ_author_name
'Eccles, Kevin S.'
'Elcoate, Curtis J.'
'Maguire, Anita R.'
'Lawrence, Simon E.'

_publ_section_title
;
 Unzipping the Dimer in Primary Amides by Cocrystallization with
 Sulfoxides
;
_journal_issue 10
_journal_name_full 'Crystal Growth &amp; Design'
_journal_page_first 4433
_journal_paper_doi 10.1021/cg2006277
_journal_volume 11
_journal_year 2011
_chemical_formula_moiety 'C14 H14 O S, C8 H9 N O'
_chemical_formula_sum 'C22 H23 N O2 S'
_chemical_formula_weight 365.47
_space_group_crystal_system orthorhombic
_space_group_IT_number 33
_space_group_name_Hall 'P 2c -2n'
_space_group_name_H-M_alt 'P n a 21'
_symmetry_space_group_name_Hall 'P 2c -2n'
_symmetry_space_group_name_H-M 'P n a 21'
_atom_sites_solution_hydrogens geom
_atom_sites_solution_primary direct
_atom_sites_solution_secondary difmap
_cell_angle_alpha 90
_cell_angle_beta 90
_cell_angle_gamma 90
_cell_formula_units_Z 4
_cell_length_a 19.136(11)
_cell_length_b 19.813(12)
_cell_length_c 5.177(3)
_cell_measurement_reflns_used 1900
_cell_measurement_temperature 296.(2)
_cell_measurement_theta_max 21.8589
_cell_measurement_theta_min 3.2631
_cell_volume 1963(2)
_computing_cell_refinement 'APEX2 v2010.1-2 (Bruker AXS)'
_computing_data_collection 'Bruker Instrument Service v2010, 1, 0, 0'
_computing_data_reduction 'SAINT V7.68A (Bruker AXS, 2009)'
_computing_molecular_graphics 'Mercury 2.3 (Macrae et al, 2008)'
_computing_structure_refinement 'SHELXL-97 (Sheldrick, 2008)'
_computing_structure_solution 'SHELXS-97 (Sheldrick, 2008)'
_diffrn_ambient_temperature 296.(2)
_diffrn_detector_area_resol_mean 8.3333
_diffrn_measured_fraction_theta_full 0.998
_diffrn_measured_fraction_theta_max 0.998
_diffrn_measurement_device_type 'Bruker APEX II DUO'
_diffrn_measurement_method '\f & \w  scans'
_diffrn_radiation_monochromator graphite
_diffrn_radiation_source 'fine-focus sealed tube'
_diffrn_radiation_type MoK\a
_diffrn_radiation_wavelength 0.71073
_diffrn_reflns_av_R_equivalents 0.0581
_diffrn_reflns_av_sigmaI/netI 0.0662
_diffrn_reflns_limit_h_max 17
_diffrn_reflns_limit_h_min -24
_diffrn_reflns_limit_k_max 24
_diffrn_reflns_limit_k_min -25
_diffrn_reflns_limit_l_max 6
_diffrn_reflns_limit_l_min -6
_diffrn_reflns_number 12444
_diffrn_reflns_theta_full 27.20
_diffrn_reflns_theta_max 27.20
_diffrn_reflns_theta_min 2.06
_exptl_absorpt_coefficient_mu 0.18
_exptl_absorpt_correction_T_max 0.99
_exptl_absorpt_correction_T_min 0.80
_exptl_absorpt_correction_type multi-scan
_exptl_absorpt_process_details 'Sadabs Version 2008/1'
_exptl_crystal_colour 'clear colourless'
_exptl_crystal_density_diffrn 1.237
_exptl_crystal_density_method 'not measured'
_exptl_crystal_description Needle
_exptl_crystal_F_000 776
_exptl_crystal_size_max 0.500
_exptl_crystal_size_mid 0.100
_exptl_crystal_size_min 0.080
_refine_diff_density_max 0.168
_refine_diff_density_min -0.166
_refine_ls_abs_structure_details 'Flack H D (1983), Acta Cryst. A39, 876-881'
_refine_ls_abs_structure_Flack 0.14(8)
_refine_ls_extinction_coef 0.0041(9)
_refine_ls_extinction_method SHELXL
_refine_ls_goodness_of_fit_ref 0.999
_refine_ls_hydrogen_treatment mixed
_refine_ls_matrix_type full
_refine_ls_number_parameters 245
_refine_ls_number_reflns 4361
_refine_ls_number_restraints 1
_refine_ls_restrained_S_all 0.999
_refine_ls_R_factor_all 0.0807
_refine_ls_R_factor_gt 0.0431
_refine_ls_shift/su_max 0.001
_refine_ls_shift/su_mean 0.000
_refine_ls_structure_factor_coef Fsqd
_refine_ls_weighting_details 'calc w=1/[\s^2^(Fo^2^)+(0.0368P)^2^+0.0000P] where P=(Fo^2^+2Fc^2^)/3'
_refine_ls_weighting_scheme calc
_refine_ls_wR_factor_gt 0.0822
_refine_ls_wR_factor_ref 0.0942
_reflns_number_gt 2941
_reflns_number_total 4361
_reflns_threshold_expression >2sigma(I)
_cod_data_source_file cg2006277_si_001.cif
_cod_data_source_block 3b
_cod_original_cell_volume 1963.(2)
_cod_database_code 4501011

loop_
_space_group_symop_operation_xyz
'x, y, z'
'-x, -y, z+1/2'
'x+1/2, -y+1/2, z'
'-x+1/2, y+1/2, z+1/2'

loop_
_atom_site_type_symbol
_atom_site_label
_atom_site_fract_x
_atom_site_fract_y
_atom_site_fract_z
_atom_site_U_iso_or_equiv
_atom_site_adp_type
_atom_site_calc_flag
_atom_site_refinement_flags
_atom_site_occupancy
S S1 0.84588(3) 0.45760(3) 0.64558(13) 0.04040(16) Uani d . 1
C C3 0.85219(13) 0.53649(12) 0.8201(5) 0.0475(6) Uani d . 1
H H3A 0.8073 0.5592 0.8192 0.057 Uiso calc R 1
H H3B 0.8652 0.5279 0.9982 0.057 Uiso calc R 1
C C11 0.75714(13) 0.35221(12) 0.7247(4) 0.0404(6) Uani d . 1
C C10 0.77355(13) 0.42208(12) 0.8231(5) 0.0453(6) Uani d . 1
H H10A 0.7852 0.4199 1.0053 0.054 Uiso calc R 1
H H10B 0.7328 0.4508 0.8039 0.054 Uiso calc R 1
C C16 0.78579(14) 0.29636(13) 0.8444(6) 0.0544(7) Uani d . 1
H H16 0.8152 0.3018 0.986 0.065 Uiso calc R 1
C C12 0.71409(14) 0.34288(14) 0.5137(6) 0.0511(7) Uani d . 1
H H12 0.6947 0.3801 0.4309 0.061 Uiso calc R 1
C C4 0.90636(13) 0.58026(12) 0.6930(4) 0.0425(6) Uani d . 1
C C13 0.69959(16) 0.27887(16) 0.4250(6) 0.0639(9) Uani d . 1
H H13 0.6702 0.2731 0.2835 0.077 Uiso calc R 1
C C9 0.97631(16) 0.57591(14) 0.7623(6) 0.0582(8) Uani d . 1
H H9 0.9898 0.5466 0.8936 0.07 Uiso calc R 1
C C7 1.00709(17) 0.65762(15) 0.4468(6) 0.0658(9) Uani d . 1
H H7 1.0409 0.6837 0.3647 0.079 Uiso calc R 1
C C6 0.93821(17) 0.66272(15) 0.3742(7) 0.0675(9) Uani d . 1
H H6 0.9253 0.692 0.2421 0.081 Uiso calc R 1
C C8 1.02579(15) 0.61444(14) 0.6387(8) 0.0662(8) Uani d . 1
H H8 1.0725 0.6109 0.6868 0.079 Uiso calc R 1
C C15 0.77083(17) 0.23253(14) 0.7540(7) 0.0670(9) Uani d . 1
H H15 0.7899 0.195 0.8361 0.08 Uiso calc R 1
C C14 0.72816(18) 0.22393(17) 0.5441(7) 0.0706(10) Uani d . 1
H H14 0.7187 0.1808 0.4829 0.085 Uiso calc R 1
C C23 0.64543(14) 0.56599(14) 0.5376(5) 0.0410(6) Uani d . 1
C C18 0.54803(13) 0.64710(11) 0.6467(6) 0.0452(6) Uani d . 1
C C17 0.57301(13) 0.59322(12) 0.4985(5) 0.0402(6) Uani d . 1
C C21 0.46149(16) 0.58275(16) 0.2853(7) 0.0687(9) Uani d . 1
H H21 0.4328 0.5614 0.1657 0.082 Uiso calc R 1
C C19 0.47907(16) 0.66682(15) 0.6075(6) 0.0659(9) Uani d . 1
H H19 0.4611 0.7024 0.7041 0.079 Uiso calc R 1
C C22 0.52983(15) 0.56192(13) 0.3190(6) 0.0545(7) Uani d . 1
H H22 0.5471 0.5265 0.2202 0.065 Uiso calc R 1
C C26 0.59174(14) 0.68583(13) 0.8362(6) 0.0592(8) Uani d . 1
H H26A 0.5835 0.6689 1.0073 0.089 Uiso calc R 1
H H26B 0.5794 0.7328 0.8291 0.089 Uiso calc R 1
H H26C 0.6403 0.6806 0.7935 0.089 Uiso calc R 1
C C20 0.43666(16) 0.63530(18) 0.4303(7) 0.0763(10) Uani d . 1
H H20 0.3908 0.6498 0.4089 0.092 Uiso calc R 1
O O1 0.81741(9) 0.47500(9) 0.3849(3) 0.0496(5) Uani d . 1
C C5 0.88802(15) 0.62415(13) 0.4981(6) 0.0554(7) Uani d . 1
H H5 0.8414 0.6279 0.4491 0.066 Uiso calc R 1
N N25 0.68043(15) 0.54747(13) 0.3275(5) 0.0540(6) Uani d . 1
O O24 0.67107(10) 0.56017(11) 0.7544(4) 0.0564(5) Uani d . 1
H H25B 0.6657(13) 0.5507(12) 0.173(7) 0.052(8) Uiso d . 1
H H25A 0.7204(15) 0.5295(13) 0.344(6) 0.050(8) Uiso d . 1

loop_
_atom_site_aniso_label
_atom_site_aniso_U_11
_atom_site_aniso_U_22
_atom_site_aniso_U_33
_atom_site_aniso_U_12
_atom_site_aniso_U_13
_atom_site_aniso_U_23
S1 0.0440(3) 0.0456(3) 0.0316(3) 0.0017(3) 0.0006(3) -0.0017(3)
C3 0.0570(16) 0.0524(15) 0.0332(13) -0.0012(13) 0.0020(13) -0.0034(12)
C11 0.0404(14) 0.0493(15) 0.0315(14) -0.0024(12) 0.0096(11) 0.0003(10)
C10 0.0547(16) 0.0491(15) 0.0321(13) 0.0017(12) 0.0051(12) -0.0040(12)
C16 0.0540(17) 0.0550(17) 0.0543(17) 0.0037(14) -0.0018(15) 0.0032(14)
C12 0.0509(17) 0.0546(17) 0.0477(16) 0.0029(13) 0.0012(14) -0.0022(15)
C4 0.0505(16) 0.0415(13) 0.0355(17) -0.0005(11) -0.0009(12) -0.0062(11)
C13 0.0533(18) 0.085(2) 0.054(2) -0.0152(17) 0.0046(15) -0.0163(17)
C9 0.0563(18) 0.0607(18) 0.0577(18) 0.0033(15) -0.0112(15) 0.0090(14)
C7 0.061(2) 0.067(2) 0.070(2) -0.0094(16) 0.0065(17) 0.0058(17)
C6 0.079(2) 0.0553(18) 0.068(2) -0.0094(16) -0.0086(19) 0.0163(16)
C8 0.0467(16) 0.0779(19) 0.0739(19) -0.0030(15) 0.0009(19) 0.009(2)
C15 0.071(2) 0.0491(18) 0.081(2) 0.0076(16) 0.011(2) 0.0047(17)
C14 0.070(2) 0.061(2) 0.081(2) -0.0179(17) 0.023(2) -0.0194(18)
C23 0.0470(17) 0.0426(14) 0.0334(14) 0.0017(12) -0.0009(13) 0.0021(11)
C18 0.0462(14) 0.0494(14) 0.0400(13) 0.0021(11) -0.0050(14) 0.0019(15)
C17 0.0435(15) 0.0422(14) 0.0348(13) -0.0019(11) -0.0067(12) 0.0065(12)
C21 0.057(2) 0.080(2) 0.070(2) -0.0019(17) -0.0268(17) -0.0086(18)
C19 0.0577(18) 0.0716(19) 0.068(2) 0.0145(15) -0.0078(18) -0.0090(17)
C22 0.0639(19) 0.0500(15) 0.0495(16) -0.0006(14) -0.0077(15) -0.0042(13)
C26 0.0661(19) 0.0561(17) 0.0555(18) 0.0031(14) -0.0097(17) -0.0089(14)
C20 0.0520(19) 0.094(3) 0.083(3) 0.0108(17) -0.0220(19) -0.011(2)
O1 0.0559(11) 0.0638(11) 0.0290(9) -0.0027(9) 0.0021(8) -0.0014(8)
C5 0.0526(18) 0.0543(17) 0.0593(18) 0.0005(14) -0.0109(15) 0.0044(15)
N25 0.0566(16) 0.0696(16) 0.0359(14) 0.0155(13) -0.0032(13) 0.0007(12)
O24 0.0538(12) 0.0809(13) 0.0345(11) 0.0175(10) -0.0071(9) 0.0007(10)

loop_
_atom_type_symbol
_atom_type_description
_atom_type_scat_dispersion_real
_atom_type_scat_dispersion_imag
_atom_type_scat_source
C C 0.0033 0.0016 'International Tables Vol C Tables 4.2.6.8 and 6.1.1.4'
H H 0.0000 0.0000 'International Tables Vol C Tables 4.2.6.8 and 6.1.1.4'
N N 0.0061 0.0033 'International Tables Vol C Tables 4.2.6.8 and 6.1.1.4'
O O 0.0106 0.0060 'International Tables Vol C Tables 4.2.6.8 and 6.1.1.4'
S S 0.1246 0.1234 'International Tables Vol C Tables 4.2.6.8 and 6.1.1.4'

loop_
_geom_angle_atom_site_label_1
_geom_angle_atom_site_label_2
_geom_angle_atom_site_label_3
_geom_angle
O1 S1 C10 105.68(12)
O1 S1 C3 106.01(11)
C10 S1 C3 97.68(11)
C4 C3 S1 109.00(17)
C4 C3 H3A 109.9
S1 C3 H3A 109.9
C4 C3 H3B 109.9
S1 C3 H3B 109.9
H3A C3 H3B 108.3
C12 C11 C16 119.0(2)
C12 C11 C10 121.0(2)
C16 C11 C10 120.1(2)
C11 C10 S1 110.20(16)
C11 C10 H10A 109.6
S1 C10 H10A 109.6
C11 C10 H10B 109.6
S1 C10 H10B 109.6
H10A C10 H10B 108.1
C15 C16 C11 120.0(3)
C15 C16 H16 120.0
C11 C16 H16 120.0
C13 C12 C11 120.5(3)
C13 C12 H12 119.7
C11 C12 H12 119.7
C5 C4 C9 118.3(3)
C5 C4 C3 120.6(2)
C9 C4 C3 121.0(2)
C14 C13 C12 120.2(3)
C14 C13 H13 119.9
C12 C13 H13 119.9
C8 C9 C4 120.6(3)
C8 C9 H9 119.7
C4 C9 H9 119.7
C8 C7 C6 119.9(3)
C8 C7 H7 120.0
C6 C7 H7 120.0
C7 C6 C5 119.9(3)
C7 C6 H6 120.1
C5 C6 H6 120.1
C7 C8 C9 120.6(3)
C7 C8 H8 119.7
C9 C8 H8 119.7
C14 C15 C16 120.5(3)
C14 C15 H15 119.8
C16 C15 H15 119.8
C13 C14 C15 119.9(3)
C13 C14 H14 120.1
C15 C14 H14 120.1
O24 C23 N25 121.3(3)
O24 C23 C17 121.7(2)
N25 C23 C17 117.0(3)
C19 C18 C17 117.3(2)
C19 C18 C26 118.7(2)
C17 C18 C26 124.0(2)
C22 C17 C18 120.3(2)
C22 C17 C23 118.6(2)
C18 C17 C23 121.1(2)
C20 C21 C22 119.1(3)
C20 C21 H21 120.5
C22 C21 H21 120.5
C20 C19 C18 122.0(3)
C20 C19 H19 119.0
C18 C19 H19 119.0
C21 C22 C17 120.9(3)
C21 C22 H22 119.5
C17 C22 H22 119.5
C18 C26 H26A 109.5
C18 C26 H26B 109.5
H26A C26 H26B 109.5
C18 C26 H26C 109.5
H26A C26 H26C 109.5
H26B C26 H26C 109.5
C21 C20 C19 120.4(3)
C21 C20 H20 119.8
C19 C20 H20 119.8
C4 C5 C6 120.7(3)
C4 C5 H5 119.6
C6 C5 H5 119.6
C23 N25 H25B 125.6(18)
C23 N25 H25A 119.(2)
H25B N25 H25A 115.(3)

loop_
_geom_bond_atom_site_label_1
_geom_bond_atom_site_label_2
_geom_bond_distance
S1 O1 1.496(2)
S1 C10 1.804(3)
S1 C3 1.810(3)
C3 C4 1.503(3)
C3 H3A 0.97
C3 H3B 0.97
C11 C12 1.380(3)
C11 C16 1.382(4)
C11 C10 1.508(3)
C10 H10A 0.97
C10 H10B 0.97
C16 C15 1.379(4)
C16 H16 0.93
C12 C13 1.377(4)
C12 H12 0.93
C4 C5 1.378(4)
C4 C9 1.389(4)
C13 C14 1.365(4)
C13 H13 0.93
C9 C8 1.374(4)
C9 H9 0.93
C7 C8 1.359(4)
C7 C6 1.374(4)
C7 H7 0.93
C6 C5 1.385(4)
C6 H6 0.93
C8 H8 0.93
C15 C14 1.370(4)
C15 H15 0.93
C14 H14 0.93
C23 O24 1.231(3)
C23 N25 1.329(4)
C23 C17 1.501(3)
C18 C19 1.391(4)
C18 C17 1.399(3)
C18 C26 1.500(4)
C17 C22 1.390(4)
C21 C20 1.369(4)
C21 C22 1.382(4)
C21 H21 0.93
C19 C20 1.375(4)
C19 H19 0.93
C22 H22 0.93
C26 H26A 0.96
C26 H26B 0.96
C26 H26C 0.96
C20 H20 0.93
C5 H5 0.93
N25 H25B 0.85(3)
N25 H25A 0.85(3)

loop_
_geom_hbond_atom_site_label_D
_geom_hbond_atom_site_label_H
_geom_hbond_atom_site_label_A
_geom_hbond_site_symmetry_A
_geom_hbond_distance_DH
_geom_hbond_distance_HA
_geom_hbond_distance_DA
_geom_hbond_angle_DHA
N25 H25B O24 1_554 0.85(3) 2.18(4) 2.983(4) 158.(2)
